data_1561220
loop_
_publ_author_name
'Chen, Chen'
'Zhang, Xiaolei'
'Gao, Peng'
'Hu, Ming'

_publ_section_title
;
 A water stable europium coordination polymer as fluorescent sensor for
 detecting Fe3+, CrO42-, and Cr2O72- ions
;
_journal_name_full 'Journal of Solid State Chemistry'
_journal_page_first 86
_journal_page_last 92
_journal_paper_doi 10.1016/j.jssc.2017.10.004
_journal_volume 258
_journal_year 2018
_chemical_formula_sum 'C24 H17 Cl Eu N3 O4'
_chemical_formula_weight 598.83
_space_group_crystal_system monoclinic
_space_group_IT_number 15
_space_group_name_Hall '-C 2yc'
_space_group_name_H-M_alt 'C 1 2/c 1'
_atom_sites_solution_hydrogens geom
_cell_angle_alpha 90
_cell_angle_beta 130.949(5)
_cell_angle_gamma 90
_cell_formula_units_Z 8
_cell_length_a 22.2774(12)
_cell_length_b 15.8024(7)
_cell_length_c 16.8678(9)
_cell_measurement_reflns_used 3223
_cell_measurement_temperature 293(2)
_cell_measurement_theta_max 71.6730
_cell_measurement_theta_min 3.8340
_cell_volume 4485.0(5)
_computing_structure_refinement 'SHELXL-2014/7 (Sheldrick, 2014)'
_diffrn_ambient_temperature 293(2)
_diffrn_measured_fraction_theta_full 0.999
_diffrn_measured_fraction_theta_max 0.999
_diffrn_measurement_device_type 'Xcalibur, Eos, Gemini'
_diffrn_radiation_type CuK\a
_diffrn_radiation_wavelength 1.54178
_diffrn_reflns_av_R_equivalents 0.0605
_diffrn_reflns_av_unetI/netI 0.0699
_diffrn_reflns_Laue_measured_fraction_full 0.999
_diffrn_reflns_Laue_measured_fraction_max 0.999
_diffrn_reflns_limit_h_max 26
_diffrn_reflns_limit_h_min -26
_diffrn_reflns_limit_k_max 18
_diffrn_reflns_limit_k_min -18
_diffrn_reflns_limit_l_max 18
_diffrn_reflns_limit_l_min -20
_diffrn_reflns_number 12742
_diffrn_reflns_point_group_measured_fraction_full 0.999
_diffrn_reflns_point_group_measured_fraction_max 0.999
_diffrn_reflns_theta_full 67.243
_diffrn_reflns_theta_max 67.243
_diffrn_reflns_theta_min 3.837
_exptl_absorpt_coefficient_mu 21.430
_exptl_crystal_colour yellow
_exptl_crystal_density_diffrn 1.774
_exptl_crystal_density_method 'not measured'
_exptl_crystal_description block
_exptl_crystal_F_000 2352
_exptl_crystal_size_max 0.090
_exptl_crystal_size_mid 0.090
_exptl_crystal_size_min 0.080
_refine_diff_density_max 1.904
_refine_diff_density_min -1.351
_refine_diff_density_rms 0.196
_refine_ls_extinction_coef .
_refine_ls_extinction_method none
_refine_ls_goodness_of_fit_ref 1.032
_refine_ls_hydrogen_treatment constr
_refine_ls_matrix_type full
_refine_ls_number_parameters 299
_refine_ls_number_reflns 4016
_refine_ls_number_restraints 936
_refine_ls_restrained_S_all 0.965
_refine_ls_R_factor_all 0.0999
_refine_ls_R_factor_gt 0.0703
_refine_ls_shift/su_max 0.001
_refine_ls_shift/su_mean 0.000
_refine_ls_structure_factor_coef Fsqd
_refine_ls_weighting_details 'w=1/[\s^2^(Fo^2^)+(0.1344P)^2^+53.7420P] where P=(Fo^2^+2Fc^2^)/3'
_refine_ls_weighting_scheme calc
_refine_ls_wR_factor_gt 0.2055
_refine_ls_wR_factor_ref 0.2328
_reflns_Friedel_coverage 0.000
_reflns_Friedel_fraction_full .
_reflns_Friedel_fraction_max .
_reflns_number_gt 2922
_reflns_number_total 4016
_reflns_threshold_expression 'I > 2\s(I)'
_cod_data_source_file JSSC-2018-258-86.cif
_cod_data_source_block exp_6857
_cod_original_sg_symbol_H-M 'C 2/c'
_cod_database_code 1561220
_shelx_space_group_comment
;
The symmetry employed for this shelxl refinement is uniquely defined
by the following loop, which should always be used as a source of
symmetry information in preference to the above space-group names.
They are only intended as comments.
;
_shelx_estimated_absorpt_t_min 0.249
_shelx_estimated_absorpt_t_max 0.279

loop_
_space_group_symop_operation_xyz
'x, y, z'
'-x, y, -z+1/2'
'x+1/2, y+1/2, z'
'-x+1/2, y+1/2, -z+1/2'
'-x, -y, -z'
'x, -y, z-1/2'
'-x+1/2, -y+1/2, -z'
'x+1/2, -y+1/2, z-1/2'

loop_
_atom_site_label
_atom_site_type_symbol
_atom_site_fract_x
_atom_site_fract_y
_atom_site_fract_z
_atom_site_U_iso_or_equiv
_atom_site_adp_type
_atom_site_occupancy
_atom_site_site_symmetry_order
_atom_site_calc_flag
_atom_site_refinement_flags_posn
_atom_site_refinement_flags_adp
_atom_site_refinement_flags_occupancy
_atom_site_disorder_assembly
_atom_site_disorder_group
Eu1 Eu 1.11581(4) 0.73102(4) 0.63823(6) 0.0385(3) Uani 1 1 d . U . . .
Cl2 Cl 1.21774(17) 0.74501(18) 0.8368(2) 0.0430(6) Uani 1 1 d . U . . .
O1 O 1.0133(5) 0.7299(5) 0.4304(7) 0.0509(19) Uani 1 1 d D U . . .
C7 C 0.9089(5) 0.6332(5) 0.6101(8) 0.0256(17) Uani 1 1 d . U . . .
H7 H 0.8692 0.6594 0.6053 0.031 Uiso 1 1 calc R U . . .
C22 C 0.9750(5) 0.5096(5) 0.6201(8) 0.0241(16) Uani 1 1 d . U . . .
H22 H 0.9808 0.4511 0.6226 0.029 Uiso 1 1 calc R U . . .
N2 N 1.0215(4) 0.6462(4) 0.6227(6) 0.0240(14) Uani 1 1 d . U . . .
C5 C 0.9611(6) 0.7766(5) 0.6129(8) 0.0274(17) Uani 1 1 d . U . . .
C9 C 1.0281(5) 0.5616(5) 0.6249(7) 0.0220(15) Uani 1 1 d . U . . .
C13 C 1.2017(6) 0.5579(6) 0.6457(8) 0.0319(18) Uani 1 1 d . U . . .
H13 H 1.2335 0.5978 0.6480 0.038 Uiso 1 1 calc R U . . .
N3 N 1.0169(5) 0.8147(5) 0.6160(7) 0.0347(16) Uani 1 1 d . U . . .
C3 C 0.9074(7) 0.9092(6) 0.6062(10) 0.041(2) Uani 1 1 d . U . . .
H3 H 0.8721 0.9411 0.6056 0.050 Uiso 1 1 calc R U . . .
C1 C 1.0158(7) 0.8994(6) 0.6108(10) 0.040(2) Uani 1 1 d . U . . .
H1 H 1.0538 0.9264 0.6125 0.048 Uiso 1 1 calc R U . . .
C10 C 1.1087(6) 0.4406(6) 0.6367(8) 0.0306(18) Uani 1 1 d . U . . .
H10 H 1.0763 0.4011 0.6337 0.037 Uiso 1 1 calc R U . . .
N1 N 1.1386(5) 0.5851(5) 0.6346(7) 0.0303(15) Uani 1 1 d . U . . .
C4 C 0.9073(6) 0.8221(6) 0.6100(9) 0.0330(19) Uani 1 1 d . U . . .
H4 H 0.8708 0.7943 0.6106 0.040 Uiso 1 1 calc R U . . .
C20 C 0.8063(6) 0.3516(7) 0.5958(9) 0.040(2) Uani 1 1 d . U . . .
H20 H 0.8089 0.2931 0.5925 0.048 Uiso 1 1 calc R U . . .
C11 C 1.1713(6) 0.4145(6) 0.6463(8) 0.0337(19) Uani 1 1 d . U . . .
H11 H 1.1812 0.3570 0.6481 0.040 Uiso 1 1 calc R U . . .
C16 C 0.8565(6) 0.4904(6) 0.6054(8) 0.0265(17) Uani 1 1 d . U . . .
C2 C 0.9613(7) 0.9477(7) 0.6031(11) 0.048(2) Uani 1 1 d . U . . .
H2 H 0.9606 1.0061 0.5959 0.057 Uiso 1 1 calc R U . . .
C6 C 0.9643(6) 0.6819(5) 0.6161(8) 0.0243(16) Uani 1 1 d . U . . .
C8 C 0.9138(5) 0.5442(6) 0.6116(8) 0.0258(16) Uani 1 1 d . U . . .
C17 C 0.7986(6) 0.5247(6) 0.6056(8) 0.0327(19) Uani 1 1 d . U . . .
H17 H 0.7957 0.5831 0.6092 0.039 Uiso 1 1 calc R U . . .
C18 C 0.7465(6) 0.4748(7) 0.6007(9) 0.0352(19) Uani 1 1 d . U . . .
H18 H 0.7085 0.4999 0.6002 0.042 Uiso 1 1 calc R U . . .
C14 C 1.0929(5) 0.5272(6) 0.6312(8) 0.0251(16) Uani 1 1 d . U . . .
C12 C 1.2200(6) 0.4736(7) 0.6534(9) 0.036(2) Uani 1 1 d . U . . .
H12 H 1.2645 0.4568 0.6633 0.043 Uiso 1 1 calc R U . . .
C19 C 0.7488(6) 0.3870(7) 0.5964(9) 0.0337(19) Uani 1 1 d . U . . .
C15 C 0.8587(6) 0.4012(7) 0.5999(10) 0.040(2) Uani 1 1 d . U . . .
H15 H 0.8960 0.3761 0.5992 0.049 Uiso 1 1 calc R U . . .
O4 O 0.7104(5) 0.2562(5) 0.6179(7) 0.0473(18) Uani 1 1 d . U . . .
O3 O 0.6380(5) 0.3645(6) 0.5852(8) 0.057(2) Uani 1 1 d . U . . .
C23 C 0.6938(6) 0.3317(7) 0.5955(9) 0.038(2) Uani 1 1 d . U . . .
C24 C 0.9610(9) 0.7823(11) 0.3679(14) 0.110(6) Uani 1 1 d D U . . .
O2 O 0.9708(13) 0.8200(15) 0.3115(17) 0.191(8) Uani 1 1 d D U . . .
C29 C 0.8784(10) 0.7998(12) 0.3333(15) 0.104(5) Uani 1 1 d D U . . .
H29A H 0.8381 0.7721 0.2676 0.155 Uiso 1 1 calc R U . . .
H29B H 0.8686 0.8597 0.3253 0.155 Uiso 1 1 calc R U . . .
H29C H 0.8772 0.7786 0.3856 0.155 Uiso 1 1 calc R U . . .

loop_
_atom_site_aniso_label
_atom_site_aniso_U_11
_atom_site_aniso_U_22
_atom_site_aniso_U_33
_atom_site_aniso_U_23
_atom_site_aniso_U_13
_atom_site_aniso_U_12
Eu1 0.0387(4) 0.0293(4) 0.0668(5) -0.0035(3) 0.0430(4) -0.0080(3)
Cl2 0.0411(14) 0.0480(14) 0.0533(16) -0.0050(12) 0.0366(13) -0.0140(11)
O1 0.049(4) 0.046(4) 0.055(4) -0.003(3) 0.033(3) -0.011(3)
C7 0.025(3) 0.019(3) 0.048(4) -0.007(3) 0.030(3) -0.007(3)
C22 0.026(3) 0.014(3) 0.045(4) -0.003(3) 0.029(3) -0.009(3)
N2 0.027(3) 0.016(3) 0.041(3) -0.003(3) 0.027(3) -0.003(2)
C5 0.035(4) 0.016(3) 0.047(4) -0.002(3) 0.034(3) -0.003(3)
C9 0.024(3) 0.016(3) 0.037(4) -0.001(3) 0.025(3) -0.003(3)
C13 0.027(4) 0.033(4) 0.053(5) -0.004(4) 0.034(4) -0.004(3)
N3 0.039(3) 0.020(3) 0.063(4) 0.000(3) 0.041(3) -0.007(3)
C3 0.041(4) 0.023(4) 0.066(5) -0.001(4) 0.037(4) 0.006(4)
C1 0.048(4) 0.022(4) 0.070(5) -0.001(4) 0.047(4) -0.006(3)
C10 0.033(4) 0.024(4) 0.044(4) 0.004(3) 0.029(4) -0.001(3)
N1 0.029(3) 0.028(3) 0.051(4) -0.002(3) 0.034(3) -0.004(3)
C4 0.031(4) 0.021(4) 0.057(5) 0.002(4) 0.033(4) 0.002(3)
C20 0.041(4) 0.033(4) 0.067(5) -0.007(4) 0.044(4) -0.012(3)
C11 0.036(4) 0.024(4) 0.047(5) 0.005(4) 0.030(4) 0.008(3)
C16 0.028(4) 0.025(4) 0.041(4) -0.002(3) 0.029(3) -0.007(3)
C2 0.051(5) 0.022(4) 0.079(6) 0.003(4) 0.047(5) 0.002(4)
C6 0.029(3) 0.016(3) 0.041(4) -0.001(3) 0.029(3) -0.003(3)
C8 0.027(3) 0.023(3) 0.041(4) 0.000(3) 0.028(3) -0.005(3)
C17 0.030(4) 0.028(4) 0.052(4) 0.001(4) 0.031(3) -0.004(3)
C18 0.031(4) 0.035(4) 0.059(5) 0.004(4) 0.038(4) -0.002(3)
C14 0.026(3) 0.024(3) 0.041(4) 0.000(3) 0.029(3) -0.003(3)
C12 0.031(4) 0.036(4) 0.055(5) 0.000(4) 0.035(4) 0.006(4)
C19 0.036(4) 0.035(4) 0.048(4) -0.004(4) 0.036(4) -0.012(3)
C15 0.037(4) 0.030(4) 0.070(5) -0.009(4) 0.041(4) -0.010(3)
O4 0.049(4) 0.038(4) 0.074(5) -0.002(3) 0.049(4) -0.015(3)
O3 0.043(4) 0.057(5) 0.089(5) -0.001(4) 0.051(4) -0.012(3)
C23 0.036(4) 0.042(4) 0.056(4) -0.006(4) 0.039(4) -0.017(3)
C24 0.094(8) 0.071(8) 0.090(7) 0.015(7) 0.028(6) -0.008(7)
O2 0.186(14) 0.169(15) 0.169(14) 0.059(11) 0.095(11) -0.015(13)
C29 0.096(9) 0.057(9) 0.085(10) 0.021(8) 0.027(8) 0.018(8)

loop_
_atom_type_symbol
_atom_type_description
_atom_type_scat_dispersion_real
_atom_type_scat_dispersion_imag
_atom_type_scat_source
C C 0.0181 0.0091 'International Tables Vol C Tables 4.2.6.8 and 6.1.1.4'
H H 0.0000 0.0000 'International Tables Vol C Tables 4.2.6.8 and 6.1.1.4'
N N 0.0311 0.0180 'International Tables Vol C Tables 4.2.6.8 and 6.1.1.4'
O O 0.0492 0.0322 'International Tables Vol C Tables 4.2.6.8 and 6.1.1.4'
Cl Cl 0.3639 0.7018 'International Tables Vol C Tables 4.2.6.8 and 6.1.1.4'
Eu Eu -8.9294 11.1857 'International Tables Vol C Tables 4.2.6.8 and 6.1.1.4'

loop_
_geom_angle_atom_site_label_1
_geom_angle_atom_site_label_2
_geom_angle_atom_site_label_3
_geom_angle
_geom_angle_site_symmetry_1
_geom_angle_site_symmetry_3
N2 Eu1 N1 68.6(2) . .
N2 Eu1 N3 68.4(3) . .
N1 Eu1 N3 136.7(3) . .
N2 Eu1 O4 152.6(3) . 3
N1 Eu1 O4 86.2(3) . 3
N3 Eu1 O4 134.5(3) . 3
N2 Eu1 O3 145.4(3) . 3
N1 Eu1 O3 136.5(3) . 3
N3 Eu1 O3 81.6(3) . 3
O4 Eu1 O3 52.9(3) 3 3
N2 Eu1 Cl2 99.1(2) . .
N1 Eu1 Cl2 95.6(2) . .
N3 Eu1 Cl2 95.4(2) . .
O4 Eu1 Cl2 93.7(2) 3 .
O3 Eu1 Cl2 100.7(2) 3 .
N2 Eu1 O1 85.2(3) . .
N1 Eu1 O1 88.4(3) . .
N3 Eu1 O1 83.7(3) . .
O4 Eu1 O1 83.5(3) 3 .
O3 Eu1 O1 74.3(3) 3 .
Cl2 Eu1 O1 174.96(19) . .
N2 Eu1 C23 163.8(3) . 3
N1 Eu1 C23 111.7(3) . 3
N3 Eu1 C23 108.3(3) . 3
O4 Eu1 C23 26.3(3) 3 3
O3 Eu1 C23 26.7(3) 3 3
Cl2 Eu1 C23 97.0(3) . 3
O1 Eu1 C23 78.7(3) . 3
C24 O1 Eu1 129.3(12) . .
C6 C7 C8 119.5(8) . .
C8 C22 C9 120.7(8) . .
C6 N2 C9 120.3(7) . .
C6 N2 Eu1 120.2(6) . .
C9 N2 Eu1 119.4(5) . .
N3 C5 C4 122.0(8) . .
N3 C5 C6 115.0(8) . .
C4 C5 C6 123.0(8) . .
N2 C9 C22 120.8(8) . .
N2 C9 C14 116.8(7) . .
C22 C9 C14 122.4(8) . .
N1 C13 C12 122.4(9) . .
C1 N3 C5 117.8(8) . .
C1 N3 Eu1 122.6(6) . .
C5 N3 Eu1 119.5(6) . .
C2 C3 C4 118.2(10) . .
N3 C1 C2 122.7(10) . .
C11 C10 C14 119.9(9) . .
C14 N1 C13 118.5(8) . .
C14 N1 Eu1 119.7(6) . .
C13 N1 Eu1 121.6(6) . .
C5 C4 C3 119.7(9) . .
C15 C20 C19 121.4(10) . .
C10 C11 C12 119.5(9) . .
C17 C16 C15 117.1(8) . .
C17 C16 C8 122.0(8) . .
C15 C16 C8 120.9(8) . .
C1 C2 C3 119.5(10) . .
N2 C6 C7 121.6(8) . .
N2 C6 C5 116.5(7) . .
C7 C6 C5 121.9(8) . .
C22 C8 C7 117.1(8) . .
C22 C8 C16 121.6(8) . .
C7 C8 C16 121.2(8) . .
C18 C17 C16 121.7(9) . .
C17 C18 C19 121.5(9) . .
N1 C14 C10 120.9(8) . .
N1 C14 C9 115.5(8) . .
C10 C14 C9 123.6(8) . .
C13 C12 C11 118.9(9) . .
C18 C19 C20 117.5(9) . .
C18 C19 C23 121.7(9) . .
C20 C19 C23 120.8(10) . .
C20 C15 C16 120.7(10) . .
C23 O4 Eu1 95.1(6) . 3_445
C23 O3 Eu1 90.7(7) . 3_445
O4 C23 O3 121.1(9) . .
O4 C23 C19 118.8(10) . .
O3 C23 C19 119.5(10) . .
O4 C23 Eu1 58.7(5) . 3_445
O3 C23 Eu1 62.6(5) . 3_445
C19 C23 Eu1 168.3(8) . 3_445
O1 C24 O2 115.1(17) . .
O1 C24 C29 131.4(15) . .
O2 C24 C29 112.6(16) . .

loop_
_geom_bond_atom_site_label_1
_geom_bond_atom_site_label_2
_geom_bond_distance
_geom_bond_site_symmetry_2
Eu1 N2 2.356(7) .
Eu1 N1 2.370(8) .
Eu1 N3 2.379(8) .
Eu1 O4 2.381(8) 3
Eu1 O3 2.464(8) 3
Eu1 Cl2 2.541(3) .
Eu1 O1 2.648(9) .
Eu1 C23 2.776(9) 3
O1 C24 1.243(9) .
C7 C6 1.401(12) .
C7 C8 1.409(12) .
C22 C8 1.386(12) .
C22 C9 1.399(11) .
N2 C6 1.331(11) .
N2 C9 1.343(11) .
C5 N3 1.349(12) .
C5 C4 1.372(13) .
C5 C6 1.498(12) .
C9 C14 1.480(12) .
C13 N1 1.360(12) .
C13 C12 1.374(14) .
N3 C1 1.341(13) .
C3 C2 1.377(16) .
C3 C4 1.378(14) .
C1 C2 1.368(16) .
C10 C11 1.359(13) .
C10 C14 1.400(13) .
N1 C14 1.342(12) .
C20 C15 1.368(14) .
C20 C19 1.406(14) .
C11 C12 1.376(14) .
C16 C17 1.403(13) .
C16 C15 1.414(14) .
C16 C8 1.480(11) .
C17 C18 1.360(13) .
C18 C19 1.391(15) .
C19 C23 1.498(12) .
O4 C23 1.233(14) .
O4 Eu1 2.381(8) 3_445
O3 C23 1.248(14) .
O3 Eu1 2.464(8) 3_445
C23 Eu1 2.776(9) 3_445
C24 O2 1.258(10) .
C24 C29 1.548(10) .
